data_2010282
loop_
_publ_author_name
'Hellier, D. G.'
'Motevalli, M.'

_publ_section_title
;
 3,3,5-Triphenyl-1,2-oxathiolane 2,2-dioxide
;
_journal_issue 12
_journal_name_full 'Acta Crystallographica Section C'
_journal_page_first 1968
_journal_page_last 1969
_journal_paper_doi 10.1107/S0108270193013241
_journal_volume 50
_journal_year 1994
_chemical_formula_sum 'C21 H18 O3 S'
_chemical_formula_weight 350.41
_chemical_name_systematic
;
 ?
;
_space_group_IT_number 14
_symmetry_cell_setting monoclinic
_symmetry_space_group_name_Hall '-P 2yn'
_symmetry_space_group_name_H-M 'P 1 21/n 1'
_audit_creation_method SHELXL
_cell_angle_alpha 90.00
_cell_angle_beta 95.62(2)
_cell_angle_gamma 90.00
_cell_formula_units_Z 4
_cell_length_a 12.614(4)
_cell_length_b 10.581(4)
_cell_length_c 12.927(4)
_cell_measurement_reflns_used 25
_cell_measurement_temperature 293(2)
_cell_measurement_theta_max 14
_cell_measurement_theta_min 11
_cell_volume 1717.1(10)
_computing_cell_refinement 'CAD-4 Software'
_computing_data_collection 'CAD-4 Software (Enraf-Nonius, 1989)'
_computing_data_reduction 'CAD-4 Software'
_computing_molecular_graphics 'PLUTON (Spek, 1991)'
_computing_publication_material SHELXL93
_computing_structure_refinement 'SHELXL93 (Sheldrick, 1993)'
_computing_structure_solution 'SHELXS86 (Sheldrick, 1990)'
_diffrn_ambient_temperature 293(2)
_diffrn_measurement_device 'Enraf-Nonius CAD4 4-circle'
_diffrn_measurement_method 2\q/\w
_diffrn_radiation_monochromator graphite
_diffrn_radiation_source 'fine-focus sealed tube'
_diffrn_radiation_type MoK\a
_diffrn_radiation_wavelength 0.71069
_diffrn_reflns_av_R_equivalents 0.0291
_diffrn_reflns_av_sigmaI/netI 0.0744
_diffrn_reflns_limit_h_max 13
_diffrn_reflns_limit_h_min 0
_diffrn_reflns_limit_k_max 11
_diffrn_reflns_limit_k_min 0
_diffrn_reflns_limit_l_max 14
_diffrn_reflns_limit_l_min -14
_diffrn_reflns_number 2562
_diffrn_reflns_theta_max 22.97
_diffrn_reflns_theta_min 2.15
_diffrn_standards_decay_% 0
_diffrn_standards_interval_time 60
_diffrn_standards_number 3
_exptl_absorpt_coefficient_mu 0.206
_exptl_absorpt_correction_T_max 0.980
_exptl_absorpt_correction_T_min 0.960
_exptl_absorpt_correction_type empirical
_exptl_crystal_colour colourless
_exptl_crystal_density_diffrn 1.356
_exptl_crystal_density_meas 1.4
_exptl_crystal_density_method flotation
_exptl_crystal_description 'transparent rhombic'
_exptl_crystal_F_000 736
_exptl_crystal_size_max 0.35
_exptl_crystal_size_mid 0.30
_exptl_crystal_size_min 0.25
_refine_diff_density_max 0.453
_refine_diff_density_min -0.325
_refine_ls_extinction_method none
_refine_ls_goodness_of_fit_all 1.019
_refine_ls_goodness_of_fit_obs 1.179
_refine_ls_hydrogen_treatment geom-const.
_refine_ls_matrix_type full
_refine_ls_number_parameters 195
_refine_ls_number_reflns 2379
_refine_ls_number_restraints 0
_refine_ls_restrained_S_all 1.046
_refine_ls_restrained_S_obs 1.179
_refine_ls_R_factor_all 0.0814
_refine_ls_R_factor_obs 0.0528
_refine_ls_shift/esd_max -0.001
_refine_ls_shift/esd_mean 0.000
_refine_ls_structure_factor_coef Fsqd
_refine_ls_weighting_scheme
; calc w = 1/[\s^2^(F~o~^2^) + (0.1104P)^2^ + 0.0000P]
where P = (F~o~^2^ + 2F~c~^2^)/3
;
_refine_ls_wR_factor_all 0.1566
_refine_ls_wR_factor_obs 0.1459
_reflns_number_observed 1679
_reflns_number_total 2381
_reflns_observed_criterion >2sigma(I)
_cod_data_source_file ha1085.cif
_cod_data_source_block ha1085_structure_1_of_1
_cod_original_sg_symbol_H-M 'P 21/n'
_cod_database_code 2010282

loop_
_symmetry_equiv_pos_as_xyz
'x, y, z'
'-x+1/2, y+1/2, -z+1/2'
'-x, -y, -z'
'x-1/2, -y-1/2, z-1/2'

loop_
_atom_site_aniso_label
_atom_site_aniso_U_11
_atom_site_aniso_U_22
_atom_site_aniso_U_33
_atom_site_aniso_U_12
_atom_site_aniso_U_13
_atom_site_aniso_U_23
S2 0.0410(5) 0.0347(5) 0.0598(6) 0.0056(4) 0.0037(4) 0.0032(4)
O2 0.0432(14) 0.066(2) 0.064(2) 0.0025(11) -0.0093(12) 0.0063(13)
O1 0.0477(14) 0.0392(13) 0.0539(14) 0.0040(10) 0.0112(10) 0.0003(10)
O3 0.070(2) 0.0330(14) 0.090(2) 0.0141(12) 0.0174(14) -0.0030(13)
C5 0.038(2) 0.033(2) 0.046(2) 0.0024(13) -0.0004(14) -0.0008(14)
C4 0.037(2) 0.027(2) 0.054(2) -0.0016(13) 0.0006(14) -0.0017(14)
C3 0.042(2) 0.028(2) 0.044(2) -0.0010(13) 0.0015(14) 0.0021(13)
C6 0.044(2) 0.034(2) 0.044(2) -0.0028(14) 0.0099(14) 0.0008(14)
C7 0.042(2) 0.048(2) 0.079(3) -0.006(2) 0.003(2) -0.005(2)
C8 0.057(2) 0.060(3) 0.088(3) -0.020(2) 0.006(2) -0.015(2)
C9 0.084(3) 0.042(2) 0.075(3) -0.025(2) 0.024(2) -0.007(2)
C10 0.100(3) 0.033(2) 0.066(2) 0.004(2) 0.020(2) 0.007(2)
C11 0.065(2) 0.038(2) 0.051(2) 0.000(2) 0.003(2) 0.004(2)
C12 0.045(2) 0.030(2) 0.046(2) -0.0088(14) -0.0004(14) 0.0057(14)
C13 0.059(2) 0.070(3) 0.051(2) -0.022(2) 0.005(2) -0.006(2)
C14 0.096(4) 0.083(3) 0.049(2) -0.043(3) -0.002(2) -0.010(2)
C15 0.086(3) 0.081(3) 0.059(3) -0.044(3) -0.026(2) 0.019(2)
C16 0.054(2) 0.062(2) 0.082(3) -0.014(2) -0.018(2) 0.017(2)
C17 0.047(2) 0.049(2) 0.062(2) -0.006(2) -0.005(2) 0.007(2)
C18 0.038(2) 0.041(2) 0.044(2) -0.0024(14) -0.0020(13) 0.0007(15)
C19 0.069(3) 0.046(2) 0.055(2) -0.004(2) 0.003(2) -0.003(2)
C20 0.080(3) 0.079(3) 0.045(2) -0.007(2) 0.014(2) -0.007(2)
C21 0.065(3) 0.083(3) 0.051(2) -0.009(2) -0.001(2) 0.018(2)
C22 0.062(2) 0.051(2) 0.070(3) -0.004(2) -0.005(2) 0.020(2)
C23 0.052(2) 0.044(2) 0.053(2) -0.003(2) -0.001(2) 0.006(2)

loop_
_atom_site_label
_atom_site_fract_x
_atom_site_fract_y
_atom_site_fract_z
_atom_site_U_iso_or_equiv
_atom_site_thermal_displace_type
_atom_site_calc_flag
_atom_site_refinement_flags
_atom_site_occupancy
_atom_site_disorder_group
_atom_site_type_symbol
S2 0.02340(10) 0.16940(10) 0.71780(10) 0.0450(10) Uani d . 1 . S
O2 0.0878(2) 0.2108(2) 0.8075(2) 0.0590(10) Uani d . 1 . O
O1 0.0280(2) 0.2702(2) 0.6279(2) 0.0470(10) Uani d . 1 . O
O3 0.0460(2) 0.0497(2) 0.6752(2) 0.0640(10) Uani d . 1 . O
C5 -0.0494(2) 0.3726(3) 0.6365(2) 0.0390(10) Uani d . 1 . C
H5 -0.0997(2) 0.3729(3) 0.5737(2) 0.032(7) Uiso calc R 1 . H
C4 -0.1101(2) 0.3427(3) 0.7299(3) 0.0400(10) Uani d . 1 . C
H4A -0.1813(2) 0.3780(3) 0.7199(3) 0.031(5) Uiso calc R 1 . H
H4B -0.0735(2) 0.3787(3) 0.7925(3) 0.031(5) Uiso calc R 1 . H
C3 -0.1156(3) 0.1971(3) 0.7393(2) 0.0380(10) Uani d . 1 . C
C6 0.0054(2) 0.49800(10) 0.6461(2) 0.0400(10) Uani d G 1 . C
C7 0.1058(2) 0.5110(2) 0.6998(2) 0.0570(10) Uani d G 1 . C
H7 0.1432(2) 0.4398(2) 0.7248(3) 0.084(6) Uiso calc R 1 . H
C8 0.1502(2) 0.6304(2) 0.7162(2) 0.0680(10) Uani d G 1 . C
H8 0.2174(2) 0.6391(3) 0.7521(3) 0.084(6) Uiso calc R 1 . H
C9 0.0943(2) 0.7368(2) 0.6788(2) 0.0660(10) Uani d G 1 . C
H9 0.1240(3) 0.8167(2) 0.6898(3) 0.084(6) Uiso calc R 1 . H
C10 -0.0061(2) 0.7238(2) 0.6251(2) 0.0650(10) Uani d G 1 . C
H10 -0.0436(3) 0.7950(2) 0.6001(3) 0.084(6) Uiso calc R 1 . H
C11 -0.0505(2) 0.6044(2) 0.6088(2) 0.0520(10) Uani d G 1 . C
H11 -0.1177(2) 0.5957(3) 0.5728(2) 0.084(6) Uiso calc R 1 . H
C12 -0.19720(10) 0.1442(2) 0.65410(10) 0.0410(10) Uani d G 1 . C
C13 -0.1723(2) 0.0931(2) 0.5605(2) 0.0600(10) Uani d G 1 . C
H13 -0.1014(2) 0.0823(3) 0.5481(2) 0.087(6) Uiso calc R 1 . H
C14 -0.2532(2) 0.0580(3) 0.48520(10) 0.0760(10) Uani d G 1 . C
H14 -0.2365(3) 0.0238(4) 0.4226(2) 0.087(6) Uiso calc R 1 . H
C15 -0.3591(2) 0.0741(3) 0.5036(2) 0.0770(10) Uani d G 1 . C
H15 -0.4133(2) 0.0506(4) 0.4533(2) 0.087(6) Uiso calc R 1 . H
C16 -0.38410(10) 0.1252(2) 0.5972(2) 0.0680(10) Uani d G 1 . C
H16 -0.45493(13) 0.1360(4) 0.6096(3) 0.087(6) Uiso calc R 1 . H
C17 -0.3031(2) 0.1603(2) 0.6725(2) 0.0530(10) Uani d G 1 . C
H17 -0.3198(2) 0.1945(3) 0.7352(2) 0.087(6) Uiso calc R 1 . H
C18 -0.1334(2) 0.1474(2) 0.84610(10) 0.0420(10) Uani d G 1 . C
C19 -0.1593(2) 0.2285(2) 0.9244(2) 0.0570(10) Uani d G 1 . C
H19 -0.1664(3) 0.3147(2) 0.9114(2) 0.087(6) Uiso calc R 1 . H
C20 -0.1745(2) 0.1808(2) 1.0220(2) 0.0680(10) Uani d G 1 . C
H20 -0.1917(3) 0.2351(3) 1.0744(2) 0.087(6) Uiso calc R 1 . H
C21 -0.1638(2) 0.0520(2) 1.04130(10) 0.0670(10) Uani d G 1 . C
H21 -0.1740(3) 0.0200(3) 1.1067(2) 0.087(6) Uiso calc R 1 . H
C22 -0.1380(2) -0.0292(2) 0.9630(2) 0.0620(10) Uani d G 1 . C
H22 -0.1309(3) -0.1154(2) 0.9760(3) 0.087(6) Uiso calc R 1 . H
C23 -0.1228(2) 0.0185(2) 0.8654(2) 0.0500(10) Uani d G 1 . C
H23 -0.1055(3) -0.0357(2) 0.8130(2) 0.087(6) Uiso calc R 1 . H

loop_
_atom_type_symbol
_atom_type_description
_atom_type_scat_dispersion_real
_atom_type_scat_dispersion_imag
_atom_type_scat_source
C C 0.0033 0.0016 'International Tables Vol C Tables 4.2.6.8 and 6.1.1.4'
H H 0.0000 0.0000 'International Tables Vol C Tables 4.2.6.8 and 6.1.1.4'
O O 0.0106 0.0060 'International Tables Vol C Tables 4.2.6.8 and 6.1.1.4'
S S 0.1246 0.1234 'International Tables Vol C Tables 4.2.6.8 and 6.1.1.4'

loop_
_geom_angle_atom_site_label_1
_geom_angle_atom_site_label_2
_geom_angle_atom_site_label_3
_geom_angle
_geom_angle_publ_flag
O2 S2 O3 118.1(2) yes
O2 S2 O1 109.44(14) yes
O3 S2 O1 107.0(2) yes
O2 S2 C3 107.9(2) yes
O3 S2 C3 115.7(2) yes
O1 S2 C3 96.24(13) yes
C5 O1 S2 111.6(2) yes
O1 C5 C6 110.8(2) yes
O1 C5 C4 107.2(2) yes
C6 C5 C4 112.5(2) yes
O1 C5 H5 108.77(15) no
C6 C5 H5 108.77(14) no
C4 C5 H5 108.8(2) no
C5 C4 C3 107.4(3) yes
C5 C4 H4A 110.2(2) no
C3 C4 H4A 110.2(2) no
C5 C4 H4B 110.2(2) no
C3 C4 H4B 110.2(2) no
H4A C4 H4B 108.5 no
C18 C3 C12 112.2(2) yes
C18 C3 C4 115.4(2) yes
C12 C3 C4 109.7(2) yes
C18 C3 S2 108.3(2) yes
C12 C3 S2 114.7(2) yes
C4 C3 S2 95.5(2) yes
C7 C6 C11 120.0 no
C7 C6 C5 121.4(2) yes
C11 C6 C5 118.3(2) yes
C8 C7 C6 120.0 no
C8 C7 H7 120.0 no
C6 C7 H7 120.0 no
C9 C8 C7 120.0 no
C9 C8 H8 120.0 no
C7 C8 H8 120.0 no
C8 C9 C10 120.0 no
C8 C9 H9 120.0 no
C10 C9 H9 120.0 no
C11 C10 C9 120.0 no
C11 C10 H10 120.0 no
C9 C10 H10 120.0 no
C10 C11 C6 120.0 no
C10 C11 H11 120.0 no
C6 C11 H11 120.0 no
C13 C12 C17 120.0 no
C13 C12 C3 124.9(2) yes
C17 C12 C3 114.9(2) yes
C14 C13 C12 120.0 no
C14 C13 H13 120.0 no
C12 C13 H13 120.0 no
C13 C14 C15 120.0 no
C13 C14 H14 120.0 no
C15 C14 H14 120.0 no
C16 C15 C14 120.0 no
C16 C15 H15 120.0 no
C14 C15 H15 120.0 no
C15 C16 C17 120.0 no
C15 C16 H16 120.0 no
C17 C16 H16 120.0 no
C16 C17 C12 120.0 no
C16 C17 H17 120.0 no
C12 C17 H17 120.0 no
C19 C18 C23 120.0 no
C19 C18 C3 121.0(2) yes
C23 C18 C3 119.0(2) yes
C18 C19 C20 120.0 no
C18 C19 H19 120.0 no
C20 C19 H19 120.0 no
C21 C20 C19 120.0 no
C21 C20 H20 120.0 no
C19 C20 H20 120.0 no
C22 C21 C20 120.0 no
C22 C21 H21 120.0 no
C20 C21 H21 120.0 no
C23 C22 C21 120.0 no
C23 C22 H22 120.0 no
C21 C22 H22 120.0 no
C22 C23 C18 120.0 no
C22 C23 H23 120.0 no
C18 C23 H23 120.0 no

loop_
_geom_bond_atom_site_label_1
_geom_bond_atom_site_label_2
_geom_bond_site_symmetry_2
_geom_bond_distance
_geom_bond_publ_flag
S2 O2 . 1.418(3) yes
S2 O3 . 1.421(3) yes
S2 O1 . 1.583(2) yes
S2 C3 . 1.825(3) yes
O1 C5 . 1.470(4) yes
C5 C6 . 1.496(3) yes
C5 C4 . 1.524(5) yes
C5 H5 . 0.98 no
C4 C3 . 1.548(4) yes
C4 H4A . 0.97 no
C4 H4B . 0.97 no
C3 C18 . 1.514(3) yes
C3 C12 . 1.538(3) yes
C6 C7 . 1.39 no
C6 C11 . 1.39 no
C7 C8 . 1.39 no
C7 H7 . 0.93 no
C8 C9 . 1.39 no
C8 H8 . 0.93 no
C9 C10 . 1.39 no
C9 H9 . 0.93 no
C10 C11 . 1.39 no
C10 H10 . 0.93 no
C11 H11 . 0.93 no
C12 C13 . 1.39 no
C12 C17 . 1.39 no
C13 C14 . 1.39 no
C13 H13 . 0.93 no
C14 C15 . 1.39 no
C14 H14 . 0.93 no
C15 C16 . 1.39 no
C15 H15 . 0.93 no
C16 C17 . 1.39 no
C16 H16 . 0.93 no
C17 H17 . 0.93 no
C18 C19 . 1.39 no
C18 C23 . 1.39 no
C19 C20 . 1.39 no
C19 H19 . 0.93 no
C20 C21 . 1.39 no
C20 H20 . 0.93 no
C21 C22 . 1.39 no
C21 H21 . 0.93 no
C22 C23 . 1.39 no
C22 H22 . 0.93 no
C23 H23 . 0.93 no

loop_
_geom_torsion_atom_site_label_1
_geom_torsion_atom_site_label_2
_geom_torsion_atom_site_label_3
_geom_torsion_atom_site_label_4
_geom_torsion
_geom_torsion_publ_flag
O2 S2 O1 C5 -84.7(2) no
O3 S2 O1 C5 146.1(2) no
C3 S2 O1 C5 26.8(2) no
S2 O1 C5 C6 121.7(2) no
S2 O1 C5 C4 -1.4(3) no
O1 C5 C4 C3 -31.1(3) no
C6 C5 C4 C3 -153.1(2) no
C5 C4 C3 C18 157.5(2) no
C5 C4 C3 C12 -74.5(3) no
C5 C4 C3 S2 44.3(3) no
O2 S2 C3 C18 -47.5(2) no
O3 S2 C3 C18 87.4(2) no
O1 S2 C3 C18 -160.3(2) no
O2 S2 C3 C12 -173.7(2) no
O3 S2 C3 C12 -38.8(3) no
O1 S2 C3 C12 73.5(2) no
O2 S2 C3 C4 71.6(2) no
O3 S2 C3 C4 -153.5(2) no
O1 S2 C3 C4 -41.2(2) no
O1 C5 C6 C7 -35.1(3) no
C4 C5 C6 C7 84.9(3) no
O1 C5 C6 C11 151.2(2) no
C4 C5 C6 C11 -88.9(3) no
C11 C6 C7 C8 0.0 no
C5 C6 C7 C8 -173.7(2) no
C6 C7 C8 C9 0.0 no
C7 C8 C9 C10 0.0 no
C8 C9 C10 C11 0.0 no
C9 C10 C11 C6 0.0 no
C7 C6 C11 C10 0.0 no
C5 C6 C11 C10 173.9(2) no
C18 C3 C12 C13 -132.1(2) no
C4 C3 C12 C13 98.2(3) no
S2 C3 C12 C13 -8.0(3) no
C18 C3 C12 C17 53.2(3) no
C4 C3 C12 C17 -76.5(3) no
S2 C3 C12 C17 177.31(14) no
C17 C12 C13 C14 0.0 no
C3 C12 C13 C14 -174.5(2) no
C12 C13 C14 C15 0.0 no
C13 C14 C15 C16 0.0 no
C14 C15 C16 C17 0.0 no
C15 C16 C17 C12 0.0 no
C13 C12 C17 C16 0.0 no
C3 C12 C17 C16 175.0(2) no
C12 C3 C18 C19 -117.2(2) no
C4 C3 C18 C19 9.5(3) no
S2 C3 C18 C19 115.1(2) no
C12 C3 C18 C23 63.3(3) no
C4 C3 C18 C23 -170.0(2) no
S2 C3 C18 C23 -64.4(2) no
C23 C18 C19 C20 0.0 no
C3 C18 C19 C20 -179.5(2) no
C18 C19 C20 C21 0.0 no
C19 C20 C21 C22 0.0 no
C20 C21 C22 C23 0.0 no
C21 C22 C23 C18 0.0 no
C19 C18 C23 C22 0.0 no
C3 C18 C23 C22 179.5(2) no
